data_2312029
loop_
_publ_author_name
'Topkan, F\"usun'
'\"Ozdemir, M\"ucahit'
'\"Ozkan, Beyza Nur'
'Bozali, K\"ubra'
'G\"uler, Eray Metin'
'Zorlu, Yunus'
'Bulut, Mustafa'
'G\"org\"ul\"u, Ahmet Orhan'
'Yal\,c\?in, Bahattin'

_publ_section_title
;
 Hydrogen-bond-driven supramolecular helical assembly of a
 coumarin-substituted phthalonitrile derivative: synthesis and <i>in
 vitro</i> anticancer activity against colorectal adenocarcinoma
;
_journal_issue 9
_journal_name_full 'Acta Crystallographica Section D'
_journal_page_first
;
;
_journal_paper_doi 10.1107/S2059798322007823
_journal_volume 78
_journal_year 2022
_chemical_formula_moiety 'C16 H20 O3'
_chemical_formula_sum 'C16 H20 O3'
_chemical_formula_weight 260.32
_space_group_crystal_system orthorhombic
_space_group_IT_number 29
_space_group_name_Hall 'P 2c -2ac'
_space_group_name_H-M_alt 'P c a 21'
_atom_sites_solution_hydrogens geom
_atom_sites_solution_primary dual
_audit_creation_date 2022-08-01
_audit_creation_method
;
Olex2 1.3
(compiled 2020.11.12 svn.r5f609507 for OlexSys, GUI svn.r6408)
;
_cell_angle_alpha 90
_cell_angle_beta 90
_cell_angle_gamma 90
_cell_formula_units_Z 4
_cell_length_a 29.189(8)
_cell_length_b 5.5877(15)
_cell_length_c 8.686(3)
_cell_measurement_reflns_used 1711
_cell_measurement_temperature 298
_cell_measurement_theta_max 22.62
_cell_measurement_theta_min 2.73
_cell_volume 1416.7(7)
_computing_molecular_graphics 'Olex2 1.3 (Dolomanov et al., 2009)'
_computing_publication_material 'Olex2 1.3 (Dolomanov et al., 2009)'
_computing_structure_refinement 'SHELXL 2018/3 (Sheldrick, 2015)'
_computing_structure_solution 'SHELXT 2014/4 (Sheldrick, 2014)'
_diffrn_ambient_temperature 298
_diffrn_detector 'Bruker APEX2 area detector'
_diffrn_detector_area_resol_mean 7.9
_diffrn_detector_type 'CCD area detector'
_diffrn_measured_fraction_theta_full 0.999
_diffrn_measured_fraction_theta_max 0.999
_diffrn_measurement_device 'three-circle diffractometer'
_diffrn_measurement_device_type 'Bruker APEX-II CCD'
_diffrn_measurement_method '\w and \f scans'
_diffrn_radiation_monochromator 'mirror optics'
_diffrn_radiation_probe x-ray
_diffrn_radiation_type MoK\a
_diffrn_radiation_wavelength 0.71073
_diffrn_reflns_av_R_equivalents 0.0565
_diffrn_reflns_av_unetI/netI 0.0769
_diffrn_reflns_Laue_measured_fraction_full 0.999
_diffrn_reflns_Laue_measured_fraction_max 0.999
_diffrn_reflns_limit_h_max 32
_diffrn_reflns_limit_h_min -34
_diffrn_reflns_limit_k_max 6
_diffrn_reflns_limit_k_min -6
_diffrn_reflns_limit_l_max 10
_diffrn_reflns_limit_l_min -10
_diffrn_reflns_number 6701
_diffrn_reflns_point_group_measured_fraction_full 0.964
_diffrn_reflns_point_group_measured_fraction_max 0.964
_diffrn_reflns_theta_full 24.996
_diffrn_reflns_theta_max 24.996
_diffrn_reflns_theta_min 1.395
_diffrn_source 'microfocus sealed X-ray tube'
_diffrn_source_type 'Incoatec I\ms'
_exptl_absorpt_coefficient_mu 0.083
_exptl_absorpt_correction_T_max 0.7456
_exptl_absorpt_correction_T_min 0.3930
_exptl_absorpt_correction_type multi-scan
_exptl_absorpt_process_details 'SADABS V2014/4 (Bruker AXS)'
_exptl_crystal_colour colourless
_exptl_crystal_colour_primary colourless
_exptl_crystal_density_diffrn 1.220
_exptl_crystal_description block
_exptl_crystal_F_000 560
_exptl_crystal_size_max 0.187
_exptl_crystal_size_mid 0.142
_exptl_crystal_size_min 0.102
_refine_diff_density_max 0.280
_refine_diff_density_min -0.254
_refine_diff_density_rms 0.051
_refine_ls_abs_structure_details
;
 Flack x determined using 578 quotients [(I+)-(I-)]/[(I+)+(I-)]
 (Parsons, Flack and Wagner, Acta Cryst. B69 (2013) 249-259).
;
_refine_ls_abs_structure_Flack -0.6(10)
_refine_ls_extinction_method none
_refine_ls_goodness_of_fit_ref 1.051
_refine_ls_hydrogen_treatment constr
_refine_ls_matrix_type full
_refine_ls_number_parameters 186
_refine_ls_number_reflns 2415
_refine_ls_number_restraints 42
_refine_ls_restrained_S_all 1.070
_refine_ls_R_factor_all 0.1051
_refine_ls_R_factor_gt 0.0744
_refine_ls_shift/su_max 0.000
_refine_ls_shift/su_mean 0.000
_refine_ls_structure_factor_coef Fsqd
_refine_ls_weighting_details 'w=1/[\s^2^(Fo^2^)+(0.1144P)^2^+0.4608P] where P=(Fo^2^+2Fc^2^)/3'
_refine_ls_weighting_scheme calc
_refine_ls_wR_factor_gt 0.1956
_refine_ls_wR_factor_ref 0.2111
_reflns_Friedel_coverage 0.798
_reflns_Friedel_fraction_full 0.923
_reflns_Friedel_fraction_max 0.923
_reflns_number_gt 1700
_reflns_number_total 2415
_reflns_threshold_expression 'I > 2\s(I)'
_cod_data_source_file di5058sup1.cif
_cod_data_source_block 21gtu181_fs_1_0m
_cod_database_code 2312029
_shelx_shelxl_version_number 2018/3
_shelx_space_group_comment
;
The symmetry employed for this shelxl refinement is uniquely defined
by the following loop, which should always be used as a source of
symmetry information in preference to the above space-group names.
They are only intended as comments.
;
_shelx_estimated_absorpt_t_max 0.992
_shelx_estimated_absorpt_t_min 0.985
_olex2_refinement_description
;
1. Fixed Uiso
 At 1.2 times of:
  All C(H) groups, All C(H,H) groups, All C(H,H,H,H) groups
 At 1.5 times of:
  All C(H,H,H) groups, All O(H) groups
2. Restrained distances
 C14-C13 = C15B-C14 = C15A-C14 = C16-C15B = C16-C15A = C17-C16
 1.55 with sigma of 0.01
 C14-C15A \\sim C14-C15B
 with sigma of 0.02
 C16-C15A \\sim C16-C15B
 with sigma of 0.02
3. Rigid body (RIGU) restrains
 C13, C14, C15A, C16, C17
 with sigma for 1-2 distances of 0.001 and sigma for 1-3 distances of 0.001
 C13, C14, C15B, C16, C17
 with sigma for 1-2 distances of 0.001 and sigma for 1-3 distances of 0.001
4. Others
 Sof(H14C)=Sof(H14D)=Sof(C15B)=Sof(H15C)=Sof(H15D)=Sof(H16C)=Sof(H16D)=1-FVAR(1)
 Sof(H14A)=Sof(H14B)=Sof(C15A)=Sof(H15A)=Sof(H15B)=Sof(H16A)=Sof(H16B)=FVAR(1)
5.a Secondary CH2 refined with riding coordinates:
 C13(H13A,H13B), C14(H14A,H14B), C14(H14C,H14D), C15A(H15A,H15B), C15B(H15C,
 H15D), C16(H16A,H16B), C16(H16C,H16D)
5.b Aromatic/amide H refined with riding coordinates:
 C5(H5), C6(H6)
5.c Idealised Me refined as rotating group:
 C11(H11A,H11B,H11C), C12(H12A,H12B,H12C), C17(H17A,H17B,H17C)
5.d Idealised tetrahedral OH refined as rotating group:
 O3(H3)
;
_olex2_submission_special_instructions 'No special instructions were received'

loop_
_space_group_symop_operation_xyz
'x, y, z'
'-x, -y, z+1/2'
'x+1/2, -y, z'
'-x+1/2, y, z+1/2'

loop_
_atom_site_label
_atom_site_type_symbol
_atom_site_fract_x
_atom_site_fract_y
_atom_site_fract_z
_atom_site_U_iso_or_equiv
_atom_site_adp_type
_atom_site_occupancy
_atom_site_site_symmetry_order
_atom_site_calc_flag
_atom_site_refinement_flags_posn
_atom_site_refinement_flags_adp
_atom_site_refinement_flags_occupancy
_atom_site_disorder_assembly
_atom_site_disorder_group
O1 O 0.69987(15) 0.1949(7) 0.3862(4) 0.0461(11) Uani 1 1 d . . . . .
O2 O 0.64576(17) -0.0130(8) 0.5000(6) 0.0689(15) Uani 1 1 d . . . . .
O3 O 0.82287(16) 0.6022(8) 0.1601(6) 0.0637(14) Uani 1 1 d . . . . .
H3 H 0.828015 0.713463 0.100982 0.096 Uiso 1 1 calc R U . . .
C2 C 0.6542(2) 0.1560(11) 0.4157(7) 0.0526(17) Uani 1 1 d . . . . .
C3 C 0.6204(2) 0.3094(11) 0.3446(8) 0.0517(16) Uani 1 1 d . . . . .
C4 C 0.6350(2) 0.4920(11) 0.2514(7) 0.0509(17) Uani 1 1 d . . . . .
C5 C 0.7006(2) 0.7136(11) 0.1311(8) 0.0535(18) Uani 1 1 d . . . . .
H5 H 0.680786 0.821728 0.084429 0.064 Uiso 1 1 calc R U . . .
C6 C 0.7464(2) 0.7370(10) 0.1080(8) 0.0547(17) Uani 1 1 d . . . . .
H6 H 0.757442 0.857500 0.044050 0.066 Uiso 1 1 calc R U . . .
C7 C 0.7773(2) 0.5797(10) 0.1803(7) 0.0466(15) Uani 1 1 d . . . . .
C8 C 0.7614(2) 0.3959(10) 0.2731(7) 0.0434(15) Uani 1 1 d . . . . .
C9 C 0.7145(2) 0.3781(10) 0.2927(6) 0.0419(14) Uani 1 1 d . . . . .
C10 C 0.6823(2) 0.5299(10) 0.2239(7) 0.0415(14) Uani 1 1 d . . . . .
C11 C 0.6006(2) 0.6525(14) 0.1714(10) 0.071(2) Uani 1 1 d . . . . .
H11A H 0.602979 0.811838 0.211916 0.106 Uiso 1 1 calc R U . . .
H11B H 0.570248 0.592357 0.188664 0.106 Uiso 1 1 calc R U . . .
H11C H 0.606852 0.654917 0.062873 0.106 Uiso 1 1 calc R U . . .
C12 C 0.7942(3) 0.2276(12) 0.3499(9) 0.0577(18) Uani 1 1 d . . . . .
H12A H 0.814341 0.159973 0.274177 0.087 Uiso 1 1 calc R U . . .
H12B H 0.777367 0.101865 0.399630 0.087 Uiso 1 1 calc R U . . .
H12C H 0.811856 0.313255 0.425110 0.087 Uiso 1 1 calc R U . . .
C13 C 0.5713(3) 0.2591(13) 0.3834(10) 0.080(2) Uani 1 1 d D . . . .
H13A H 0.569141 0.094654 0.418424 0.096 Uiso 1 1 calc R U . . .
H13B H 0.553452 0.271940 0.289659 0.096 Uiso 1 1 calc R U . . .
C14 C 0.5497(4) 0.4167(18) 0.5030(10) 0.105(3) Uani 1 1 d D . . . .
H14A H 0.557089 0.581837 0.479100 0.126 Uiso 0.796(18) 1 calc R U P A 1
H14B H 0.516684 0.399795 0.495827 0.126 Uiso 0.796(18) 1 calc R U P A 1
H14C H 0.529292 0.518615 0.444043 0.126 Uiso 0.204(18) 1 calc R U P A 2
H14D H 0.574552 0.520057 0.535751 0.126 Uiso 0.204(18) 1 calc R U P A 2
C15A C 0.5637(5) 0.3677(18) 0.6644(13) 0.102(4) Uani 0.796(18) 1 d D . P A 1
H15A H 0.554750 0.500998 0.729372 0.122 Uiso 0.796(18) 1 calc R U P A 1
H15B H 0.596759 0.352241 0.669513 0.122 Uiso 0.796(18) 1 calc R U P A 1
C15B C 0.5231(10) 0.369(4) 0.652(3) 0.076(8) Uani 0.204(18) 1 d D . P A 2
H15C H 0.490677 0.353580 0.629011 0.091 Uiso 0.204(18) 1 calc R U P A 2
H15D H 0.527185 0.500833 0.722570 0.091 Uiso 0.204(18) 1 calc R U P A 2
C16 C 0.5411(4) 0.1346(18) 0.7248(12) 0.115(3) Uani 1 1 d D . . . .
H16A H 0.507961 0.150076 0.725187 0.138 Uiso 0.796(18) 1 calc R U P A 1
H16B H 0.549360 -0.000251 0.660236 0.138 Uiso 0.796(18) 1 calc R U P A 1
H16C H 0.516425 0.019513 0.712949 0.138 Uiso 0.204(18) 1 calc R U P A 2
H16D H 0.565533 0.080555 0.657752 0.138 Uiso 0.204(18) 1 calc R U P A 2
C17 C 0.5590(5) 0.098(3) 0.8888(13) 0.147(5) Uani 1 1 d D . . . .
H17A H 0.578034 0.231540 0.917003 0.221 Uiso 1 1 calc R U . . .
H17B H 0.576643 -0.046502 0.893344 0.221 Uiso 1 1 calc R U . . .
H17C H 0.533657 0.087464 0.958765 0.221 Uiso 1 1 calc R U . . .

loop_
_atom_site_aniso_label
_atom_site_aniso_U_11
_atom_site_aniso_U_22
_atom_site_aniso_U_33
_atom_site_aniso_U_23
_atom_site_aniso_U_13
_atom_site_aniso_U_12
O1 0.063(3) 0.037(2) 0.039(2) 0.009(2) 0.006(2) 0.0047(18)
O2 0.081(3) 0.047(3) 0.079(3) 0.031(3) 0.014(3) 0.006(2)
O3 0.069(3) 0.046(3) 0.076(4) 0.016(3) 0.006(3) -0.001(2)
C2 0.077(5) 0.035(3) 0.047(4) 0.001(3) 0.014(3) 0.004(3)
C3 0.065(4) 0.040(3) 0.050(4) 0.004(3) 0.004(3) 0.009(3)
C4 0.063(5) 0.042(3) 0.048(4) 0.005(3) 0.005(3) 0.012(3)
C5 0.077(5) 0.035(3) 0.049(4) 0.020(3) -0.002(4) 0.004(3)
C6 0.080(5) 0.037(3) 0.047(4) 0.018(3) 0.003(4) -0.001(4)
C7 0.060(4) 0.036(3) 0.044(4) 0.005(3) -0.003(3) -0.001(3)
C8 0.069(4) 0.027(3) 0.035(3) 0.003(3) 0.000(3) 0.003(3)
C9 0.069(4) 0.030(3) 0.026(3) 0.005(3) 0.005(3) 0.004(3)
C10 0.058(4) 0.036(3) 0.030(3) 0.006(3) 0.000(3) 0.009(3)
C11 0.077(5) 0.057(4) 0.079(5) 0.025(4) -0.002(4) 0.016(4)
C12 0.072(5) 0.046(4) 0.054(4) 0.016(3) 0.000(3) 0.002(3)
C13 0.082(5) 0.059(4) 0.099(5) 0.024(4) 0.024(4) 0.015(4)
C14 0.127(8) 0.081(5) 0.107(5) 0.015(4) 0.042(5) 0.017(5)
C15A 0.132(11) 0.063(5) 0.110(5) -0.013(5) 0.011(6) -0.002(6)
C15B 0.072(17) 0.064(12) 0.090(10) -0.001(9) 0.010(9) -0.026(11)
C16 0.146(8) 0.091(6) 0.109(7) 0.024(5) 0.011(6) -0.001(5)
C17 0.136(10) 0.180(12) 0.125(8) 0.047(8) -0.003(7) 0.008(9)

loop_
_atom_type_symbol
_atom_type_description
_atom_type_scat_dispersion_real
_atom_type_scat_dispersion_imag
_atom_type_scat_source
C C 0.0033 0.0016 'International Tables Vol C Tables 4.2.6.8 and 6.1.1.4'
H H 0.0000 0.0000 'International Tables Vol C Tables 4.2.6.8 and 6.1.1.4'
O O 0.0106 0.0060 'International Tables Vol C Tables 4.2.6.8 and 6.1.1.4'

loop_
_exptl_crystal_face_index_h
_exptl_crystal_face_index_k
_exptl_crystal_face_index_l
_exptl_crystal_face_perp_dist
1.00 1.00 0.00 0.0470
1.00 0.00 3.00 0.0170
-1.00 0.00 -3.00 0.0950
-3.00 1.00 -3.00 0.0940
2.00 -3.00 3.00 0.0490
0.00 -3.00 1.00 0.0580
0.00 3.00 -2.00 0.0640
-1.00 3.00 1.00 0.0850
1.00 -3.00 -1.00 0.0580
-2.00 -1.00 0.00 0.0890
0.00 -2.00 -3.00 0.0670
-1.00 1.00 2.00 0.0910
0.00 1.00 3.00 0.0720
0.00 -1.00 -3.00 0.0640
1.00 0.00 -3.00 0.0250
0.00 0.00 -1.00 0.0510

loop_
_geom_angle_atom_site_label_1
_geom_angle_atom_site_label_2
_geom_angle_atom_site_label_3
_geom_angle
_geom_angle_site_symmetry_1
_geom_angle_site_symmetry_3
_geom_angle_publ_flag
C9 O1 C2 121.9(5) . . ?
C7 O3 H3 109.5 . . ?
O1 C2 C3 119.3(5) . . ?
O2 C2 O1 115.4(6) . . ?
O2 C2 C3 125.3(6) . . ?
C2 C3 C13 116.4(6) . . ?
C4 C3 C2 118.7(6) . . ?
C4 C3 C13 124.8(6) . . ?
C3 C4 C10 121.0(5) . . ?
C3 C4 C11 120.3(6) . . ?
C10 C4 C11 118.7(5) . . ?
C6 C5 H5 119.1 . . ?
C6 C5 C10 121.9(6) . . ?
C10 C5 H5 119.1 . . ?
C5 C6 H6 119.8 . . ?
C5 C6 C7 120.3(6) . . ?
C7 C6 H6 119.8 . . ?
O3 C7 C6 121.1(5) . . ?
O3 C7 C8 118.4(5) . . ?
C8 C7 C6 120.5(6) . . ?
C7 C8 C12 120.7(6) . . ?
C9 C8 C7 117.1(5) . . ?
C9 C8 C12 122.2(5) . . ?
O1 C9 C8 115.7(5) . . ?
O1 C9 C10 119.7(5) . . ?
C8 C9 C10 124.6(5) . . ?
C5 C10 C4 125.1(5) . . ?
C9 C10 C4 119.4(5) . . ?
C9 C10 C5 115.5(6) . . ?
C4 C11 H11A 109.5 . . ?
C4 C11 H11B 109.5 . . ?
C4 C11 H11C 109.5 . . ?
H11A C11 H11B 109.5 . . ?
H11A C11 H11C 109.5 . . ?
H11B C11 H11C 109.5 . . ?
C8 C12 H12A 109.5 . . ?
C8 C12 H12B 109.5 . . ?
C8 C12 H12C 109.5 . . ?
H12A C12 H12B 109.5 . . ?
H12A C12 H12C 109.5 . . ?
H12B C12 H12C 109.5 . . ?
C3 C13 H13A 108.1 . . ?
C3 C13 H13B 108.1 . . ?
C3 C13 C14 116.6(8) . . ?
H13A C13 H13B 107.3 . . ?
C14 C13 H13A 108.1 . . ?
C14 C13 H13B 108.1 . . ?
C13 C14 H14A 108.4 . . ?
C13 C14 H14B 108.4 . . ?
C13 C14 H14C 103.7 . . ?
C13 C14 H14D 103.7 . . ?
C13 C14 C15B 134.0(12) . . ?
H14A C14 H14B 107.5 . . ?
H14C C14 H14D 105.4 . . ?
C15A C14 C13 115.4(9) . . ?
C15A C14 H14A 108.4 . . ?
C15A C14 H14B 108.4 . . ?
C15B C14 H14C 103.7 . . ?
C15B C14 H14D 103.7 . . ?
C14 C15A H15A 109.5 . . ?
C14 C15A H15B 109.5 . . ?
C14 C15A C16 110.9(9) . . ?
H15A C15A H15B 108.1 . . ?
C16 C15A H15A 109.5 . . ?
C16 C15A H15B 109.5 . . ?
C14 C15B H15C 109.9 . . ?
C14 C15B H15D 109.9 . . ?
C14 C15B C16 108.9(11) . . ?
H15C C15B H15D 108.3 . . ?
C16 C15B H15C 109.9 . . ?
C16 C15B H15D 109.9 . . ?
C15A C16 H16A 110.5 . . ?
C15A C16 H16B 110.5 . . ?
C15B C16 H16C 105.4 . . ?
C15B C16 H16D 105.4 . . ?
H16A C16 H16B 108.7 . . ?
H16C C16 H16D 106.0 . . ?
C17 C16 C15A 106.2(10) . . ?
C17 C16 C15B 127.7(17) . . ?
C17 C16 H16A 110.5 . . ?
C17 C16 H16B 110.5 . . ?
C17 C16 H16C 105.4 . . ?
C17 C16 H16D 105.4 . . ?
C16 C17 H17A 109.5 . . ?
C16 C17 H17B 109.5 . . ?
C16 C17 H17C 109.5 . . ?
H17A C17 H17B 109.5 . . ?
H17A C17 H17C 109.5 . . ?
H17B C17 H17C 109.5 . . ?

loop_
_geom_bond_atom_site_label_1
_geom_bond_atom_site_label_2
_geom_bond_distance
_geom_bond_site_symmetry_2
_geom_bond_publ_flag
O1 C2 1.375(8) . ?
O1 C9 1.375(7) . ?
O2 C2 1.220(7) . ?
O3 H3 0.8200 . ?
O3 C7 1.347(8) . ?
C2 C3 1.446(9) . ?
C3 C4 1.371(9) . ?
C3 C13 1.497(11) . ?
C4 C10 1.416(9) . ?
C4 C11 1.515(9) . ?
C5 H5 0.9300 . ?
C5 C6 1.359(8) . ?
C5 C10 1.410(9) . ?
C6 H6 0.9300 . ?
C6 C7 1.407(8) . ?
C7 C8 1.386(8) . ?
C8 C9 1.384(8) . ?
C8 C12 1.498(9) . ?
C9 C10 1.400(8) . ?
C11 H11A 0.9600 . ?
C11 H11B 0.9600 . ?
C11 H11C 0.9600 . ?
C12 H12A 0.9600 . ?
C12 H12B 0.9600 . ?
C12 H12C 0.9600 . ?
C13 H13A 0.9700 . ?
C13 H13B 0.9700 . ?
C13 C14 1.501(9) . ?
C14 H14A 0.9700 . ?
C14 H14B 0.9700 . ?
C14 H14C 0.9700 . ?
C14 H14D 0.9700 . ?
C14 C15A 1.486(10) . ?
C14 C15B 1.529(12) . ?
C15A H15A 0.9700 . ?
C15A H15B 0.9700 . ?
C15A C16 1.552(10) . ?
C15B H15C 0.9700 . ?
C15B H15D 0.9700 . ?
C15B C16 1.546(13) . ?
C16 H16A 0.9700 . ?
C16 H16B 0.9700 . ?
C16 H16C 0.9700 . ?
C16 H16D 0.9700 . ?
C16 C17 1.531(11) . ?
C17 H17A 0.9600 . ?
C17 H17B 0.9600 . ?
C17 H17C 0.9600 . ?

loop_
_geom_torsion_atom_site_label_1
_geom_torsion_atom_site_label_2
_geom_torsion_atom_site_label_3
_geom_torsion_atom_site_label_4
_geom_torsion
_geom_torsion_site_symmetry_1
_geom_torsion_site_symmetry_2
_geom_torsion_site_symmetry_3
_geom_torsion_site_symmetry_4
_geom_torsion_publ_flag
O1 C2 C3 C4 -1.0(9) . . . . ?
O1 C2 C3 C13 -179.2(6) . . . . ?
O1 C9 C10 C4 -0.2(8) . . . . ?
O1 C9 C10 C5 179.5(6) . . . . ?
O2 C2 C3 C4 -179.5(6) . . . . ?
O2 C2 C3 C13 2.2(10) . . . . ?
O3 C7 C8 C9 179.5(5) . . . . ?
O3 C7 C8 C12 0.4(9) . . . . ?
C2 O1 C9 C8 -179.9(5) . . . . ?
C2 O1 C9 C10 -0.4(8) . . . . ?
C2 C3 C4 C10 0.4(9) . . . . ?
C2 C3 C4 C11 178.3(6) . . . . ?
C2 C3 C13 C14 100.1(8) . . . . ?
C3 C4 C10 C5 -179.4(7) . . . . ?
C3 C4 C10 C9 0.2(9) . . . . ?
C3 C13 C14 C15A -75.1(10) . . . . ?
C3 C13 C14 C15B -128(2) . . . . ?
C4 C3 C13 C14 -78.0(10) . . . . ?
C5 C6 C7 O3 -179.2(6) . . . . ?
C5 C6 C7 C8 1.5(10) . . . . ?
C6 C5 C10 C4 -179.0(6) . . . . ?
C6 C5 C10 C9 1.4(10) . . . . ?
C6 C7 C8 C9 -1.1(9) . . . . ?
C6 C7 C8 C12 179.8(6) . . . . ?
C7 C8 C9 O1 -179.6(5) . . . . ?
C7 C8 C9 C10 0.9(9) . . . . ?
C8 C9 C10 C4 179.3(6) . . . . ?
C8 C9 C10 C5 -1.1(9) . . . . ?
C9 O1 C2 O2 179.7(5) . . . . ?
C9 O1 C2 C3 1.0(8) . . . . ?
C10 C5 C6 C7 -1.6(11) . . . . ?
C11 C4 C10 C5 2.5(9) . . . . ?
C11 C4 C10 C9 -177.8(6) . . . . ?
C12 C8 C9 O1 -0.5(8) . . . . ?
C12 C8 C9 C10 -180.0(6) . . . . ?
C13 C3 C4 C10 178.4(6) . . . . ?
C13 C3 C4 C11 -3.6(11) . . . . ?
C13 C14 C15A C16 -74.0(13) . . . . ?
C13 C14 C15B C16 32(4) . . . . ?
C14 C15A C16 C17 178.2(11) . . . . ?
C14 C15B C16 C17 125.6(19) . . . . ?
